data_7213837
loop_
_publ_author_name
'Gao, Song'
'Fan, Rui-Qing'
'Qiang, Liang-Sheng'
'Wang, Ping'
'Chen, Shuo'
'Wang, Xin-Ming'
'Yang, Yu-Lin'

_publ_section_title
;
 Effects of solvents and temperature on the luminescence properties of
 Cd-isonicotinic acid frameworks based on mono-, bi-, and trinuclear
 cluster units
;
_journal_issue 6
_journal_name_full CrystEngComm
_journal_page_first 1113
_journal_paper_doi 10.1039/c3ce42216j
_journal_volume 16
_journal_year 2014
_chemical_formula_sum 'C33 H23 Cd3 N5.5 O11.5'
_chemical_formula_weight 1017.77
_chemical_name_systematic
; 
 ? 
;
_space_group_IT_number 2
_symmetry_cell_setting triclinic
_symmetry_space_group_name_Hall '-P 1'
_symmetry_space_group_name_H-M 'P -1'
_atom_sites_solution_hydrogens geom
_atom_sites_solution_primary direct
_atom_sites_solution_secondary difmap
_audit_creation_method SHELXL-97
_cell_angle_alpha 91.92(3)
_cell_angle_beta 98.10(3)
_cell_angle_gamma 117.88(3)
_cell_formula_units_Z 2
_cell_length_a 12.048(2)
_cell_length_b 12.280(3)
_cell_length_c 19.092(4)
_cell_measurement_reflns_used 9146
_cell_measurement_temperature 293(2)
_cell_measurement_theta_max 25.50
_cell_measurement_theta_min 3.02
_cell_volume 2455.9(12)
_computing_cell_refinement 'Bruker SMART'
_computing_data_collection 'Bruker SMART'
_computing_data_reduction 'Bruker SAINT'
_computing_molecular_graphics SHELXP-97
_computing_publication_material SHELXTL
_computing_structure_refinement 'SHELXL-97 (Sheldrick, 1997)'
_computing_structure_solution 'SHELXS-97 (Sheldrick, 1997)'
_diffrn_ambient_temperature 293(2)
_diffrn_measured_fraction_theta_full 0.992
_diffrn_measured_fraction_theta_max 0.992
_diffrn_measurement_device_type 'Bruker Smart APEX CCD area detector'
_diffrn_measurement_method 'phi and omega scans'
_diffrn_radiation_monochromator graphite
_diffrn_radiation_source 'fine-focus sealed tube'
_diffrn_radiation_type MoK\a
_diffrn_radiation_wavelength 0.71073
_diffrn_reflns_av_R_equivalents 0.0247
_diffrn_reflns_av_sigmaI/netI 0.0322
_diffrn_reflns_limit_h_max 14
_diffrn_reflns_limit_h_min -14
_diffrn_reflns_limit_k_max 14
_diffrn_reflns_limit_k_min -14
_diffrn_reflns_limit_l_max 23
_diffrn_reflns_limit_l_min -23
_diffrn_reflns_number 9146
_diffrn_reflns_theta_full 25.50
_diffrn_reflns_theta_max 25.50
_diffrn_reflns_theta_min 3.02
_diffrn_standards_decay_% 0
_diffrn_standards_interval_count 0
_diffrn_standards_interval_time 0
_diffrn_standards_number 0
_exptl_absorpt_coefficient_mu 1.337
_exptl_absorpt_correction_T_max 0.661
_exptl_absorpt_correction_T_min 0.576
_exptl_absorpt_correction_type multi-scan
_exptl_crystal_colour colorless
_exptl_crystal_density_diffrn 1.374
_exptl_crystal_density_method 'not measured'
_exptl_crystal_description block
_exptl_crystal_F_000 987
_exptl_crystal_size_max 0.51
_exptl_crystal_size_mid 0.35
_exptl_crystal_size_min 0.31
_platon_squeeze_details ' ?'
_refine_diff_density_max 1.525
_refine_diff_density_min -0.743
_refine_diff_density_rms 0.174
_refine_ls_extinction_method none
_refine_ls_goodness_of_fit_ref 1.063
_refine_ls_hydrogen_treatment mixed
_refine_ls_matrix_type full
_refine_ls_number_parameters 496
_refine_ls_number_reflns 9070
_refine_ls_number_restraints 654
_refine_ls_restrained_S_all 1.055
_refine_ls_R_factor_all 0.0450
_refine_ls_R_factor_gt 0.0405
_refine_ls_shift/su_max 0.005
_refine_ls_shift/su_mean 0.000
_refine_ls_structure_factor_coef Fsqd
_refine_ls_weighting_details 'calc w=1/[\s^2^(Fo^2^)+(0.0824P)^2^+7.9633P] where P=(Fo^2^+2Fc^2^)/3'
_refine_ls_weighting_scheme calc
_refine_ls_wR_factor_gt 0.1332
_refine_ls_wR_factor_ref 0.1378
_reflns_number_gt 8170
_reflns_number_total 9146
_reflns_threshold_expression >2sigma(I)
_cod_data_source_file c3ce42216j.txt
_cod_data_source_block 3
_cod_depositor_comments
;
The following automatic conversions were performed:

'_symmetry_cell_setting' value 'Triclinic' changed to 'triclinic'
according to
/usr/data/users/saulius/automatic-downloads/current/RSC/lib/dictionaries/cif_core.dic
dictionary named 'cif_core.dic' version 2.4.2 from 2011-04-26.

Automatic conversion script
Id: cif_fix_values 2281 2013-09-26 08:29:07Z andrius 
;
_cod_original_cell_volume 2455.9(9)
_cod_original_formula_sum 'C33 H23 Cd3 N5.50 O11.50'
_cod_database_code 7213837

loop_
_symmetry_equiv_pos_as_xyz
'x, y, z'
'-x, -y, -z'

loop_
_atom_site_label
_atom_site_type_symbol
_atom_site_fract_x
_atom_site_fract_y
_atom_site_fract_z
_atom_site_U_iso_or_equiv
_atom_site_adp_type
_atom_site_occupancy
_atom_site_symmetry_multiplicity
_atom_site_calc_flag
_atom_site_refinement_flags
_atom_site_disorder_assembly
_atom_site_disorder_group
O1W O 0.8866(8) 0.0811(7) 0.4347(4) 0.078(2) Uani 0.50 1 d PU . .
H1WB H 0.9656 0.1121 0.4331 0.116 Uiso 0.50 1 d PR . .
H1WC H 0.8774 0.0951 0.4768 0.116 Uiso 0.50 1 d PR . .
Cd1 Cd 0.76625(2) 0.50709(2) 0.279208(13) 0.02521(6) Uani 1 1 d U . .
Cd2 Cd 0.57876(2) 0.670864(19) 0.200255(11) 0.02094(6) Uani 1 1 d U . .
Cd3 Cd 0.42096(2) 0.325409(19) 0.299186(11) 0.02134(6) Uani 1 1 d U . .
O8 O 0.4308(2) 0.3148(2) 0.18133(12) 0.0358(7) Uani 1 1 d U A .
O6 O 0.6158(2) 0.5139(2) 0.34142(12) 0.0264(6) Uani 1 1 d U A .
O7 O 0.6103(2) 0.4937(2) 0.18108(12) 0.0281(6) Uani 1 1 d U A .
O3 O 0.5228(2) 0.2124(2) 0.31614(14) 0.0361(6) Uani 1 1 d U A .
O5 O 0.6070(3) 0.6882(2) 0.32093(13) 0.0371(7) Uani 1 1 d U A .
O1 O 0.3192(2) 0.4374(2) 0.27918(14) 0.0402(7) Uani 1 1 d U A .
O2 O 0.3652(2) 0.5647(2) 0.19356(14) 0.0377(7) Uani 1 1 d U A .
O10 O 0.7860(3) 0.7917(3) 0.19730(15) 0.0444(8) Uani 1 1 d U A .
N4 N 0.4590(3) 0.3303(3) -0.07613(15) 0.0317(7) Uani 1 1 d U . .
O4 O 0.6700(2) 0.2997(2) 0.24790(16) 0.0405(7) Uani 1 1 d U A .
N5 N 1.2301(3) 1.1356(3) 0.27249(17) 0.0357(8) Uani 1 1 d U . .
N3 N 0.6098(3) 0.6741(3) 0.58267(15) 0.0304(7) Uani 1 1 d U . .
N2 N 0.5699(3) -0.1432(3) 0.21874(18) 0.0403(8) Uani 1 1 d U . .
N1 N -0.0623(3) 0.4962(3) 0.2373(2) 0.0471(9) Uani 1 1 d U . .
O9 O 0.8742(3) 0.7104(2) 0.27574(19) 0.0527(9) Uani 1 1 d U A .
C13 C 0.6132(3) 0.6122(3) 0.36056(17) 0.0267(8) Uani 1 1 d U . .
C14 C 0.6141(3) 0.6377(3) 0.43889(17) 0.0276(8) Uani 1 1 d U A .
C20 C 0.4965(3) 0.3673(3) 0.07200(17) 0.0270(8) Uani 1 1 d U A .
C19 C 0.5124(3) 0.3927(3) 0.15116(17) 0.0251(7) Uani 1 1 d U . .
C1 C 0.2943(3) 0.4998(3) 0.23509(18) 0.0282(8) Uani 1 1 d U . .
C16 C 0.6681(3) 0.5887(3) 0.48934(18) 0.0330(9) Uani 1 1 d U . .
H16A H 0.7046 0.5413 0.4754 0.040 Uiso 1 1 calc R A .
C2 C 0.1697(3) 0.4982(3) 0.2331(2) 0.0323(8) Uani 1 1 d U A .
C18 C 0.5583(4) 0.7209(3) 0.5339(2) 0.0373(9) Uani 1 1 d U A .
H18 H 0.5196 0.7654 0.5490 0.045 Uiso 1 1 calc R . .
C15 C 0.5600(4) 0.7063(3) 0.46236(19) 0.0352(9) Uani 1 1 d U . .
H15 H 0.5251 0.7421 0.4302 0.042 Uiso 1 1 calc R A .
C7 C 0.5925(3) 0.2102(3) 0.2750(2) 0.0328(8) Uani 1 1 d U . .
C21 C 0.5972(3) 0.4238(3) 0.03596(18) 0.0355(10) Uani 1 1 d U . .
H21 H 0.6791 0.4759 0.0609 0.043 Uiso 1 1 calc R A .
C23 C 0.3615(4) 0.2738(4) -0.0409(2) 0.0412(11) Uani 1 1 d U A .
H23 H 0.2801 0.2232 -0.0668 0.049 Uiso 1 1 calc R . .
C25 C 0.8764(3) 0.7946(3) 0.2392(2) 0.0361(9) Uani 1 1 d U . .
C22 C 0.3783(4) 0.2885(4) 0.0325(2) 0.0408(11) Uani 1 1 d U . .
H22 H 0.3095 0.2450 0.0553 0.049 Uiso 1 1 calc R A .
O11 O 0.8573(4) 0.4906(4) 0.3897(2) 0.0658(10) Uani 0.50 1 d PU A 1
N1A N 0.8573(4) 0.4906(4) 0.3897(2) 0.0658(10) Uani 0.50 1 d PU A 2
C26 C 1.0022(3) 0.9134(3) 0.2498(2) 0.0337(9) Uani 1 1 d U A .
C17 C 0.6667(3) 0.6117(3) 0.56033(19) 0.0335(9) Uani 1 1 d U A .
H17 H 0.7069 0.5826 0.5940 0.040 Uiso 1 1 calc R . .
C30 C 1.1038(4) 0.9289(4) 0.3004(2) 0.0419(10) Uani 1 1 d U . .
H30 H 1.0972 0.8655 0.3278 0.050 Uiso 1 1 calc R A .
C24 C 0.5753(3) 0.4024(4) -0.03734(19) 0.0367(9) Uani 1 1 d U A .
H24 H 0.6442 0.4395 -0.0609 0.044 Uiso 1 1 calc R . .
C8 C 0.5839(3) 0.0855(3) 0.2546(2) 0.0361(9) Uani 1 1 d U A .
C27 C 1.1315(4) 1.1180(4) 0.2230(2) 0.0434(11) Uani 1 1 d U A .
H27 H 1.1403 1.1825 0.1962 0.052 Uiso 1 1 calc R . .
C29 C 1.2163(4) 1.0413(4) 0.3098(2) 0.0417(10) Uani 1 1 d U A .
H29 H 1.2850 1.0511 0.3435 0.050 Uiso 1 1 calc R . .
C10 C 0.5080(4) -0.0177(3) 0.2856(2) 0.0410(9) Uani 1 1 d U . .
H10 H 0.4607 -0.0121 0.3187 0.049 Uiso 1 1 calc R A .
C9 C 0.6504(4) 0.0718(4) 0.2044(2) 0.0457(10) Uani 1 1 d U . .
H9 H 0.6999 0.1389 0.1814 0.055 Uiso 1 1 calc R A .
C11 C 0.5038(4) -0.1296(3) 0.2665(2) 0.0428(10) Uani 1 1 d U A .
H11 H 0.4529 -0.1987 0.2877 0.051 Uiso 1 1 calc R . .
C28 C 1.0173(4) 1.0095(4) 0.2097(2) 0.0450(11) Uani 1 1 d U . .
H28 H 0.9514 1.0011 0.1742 0.054 Uiso 1 1 calc R A .
C12 C 0.6421(4) -0.0426(3) 0.1889(2) 0.0450(10) Uani 1 1 d U A .
H12 H 0.6890 -0.0502 0.1561 0.054 Uiso 1 1 calc R . .
C3 C 0.1456(4) 0.5904(4) 0.2080(3) 0.0526(11) Uani 1 1 d U . .
H3 H 0.2070 0.6551 0.1886 0.063 Uiso 1 1 calc R A .
C5 C 0.0301(4) 0.5867(4) 0.2117(3) 0.0525(11) Uani 1 1 d U A .
H5 H 0.0169 0.6510 0.1955 0.063 Uiso 1 1 calc R . .
C4 C 0.0721(4) 0.4025(4) 0.2608(3) 0.0519(11) Uani 1 1 d U . .
H4 H 0.0836 0.3387 0.2793 0.062 Uiso 1 1 calc R A .
C6 C -0.0409(4) 0.4049(4) 0.2601(3) 0.0559(12) Uani 1 1 d U A .
H6 H -0.1065 0.3390 0.2764 0.067 Uiso 1 1 calc R . .
C1A C 0.9759(6) 0.5680(6) 0.4130(3) 0.0763(16) Uani 1 1 d U . .
C3A C 1.0340(6) 0.5483(5) 0.4826(3) 0.0765(17) Uani 1 1 d U . .
O12 O 1.0327(10) 0.6525(9) 0.3846(5) 0.105(3) Uani 0.50 1 d PU A .
C4A C 0.8007(9) 0.3982(9) 0.4208(5) 0.0541(19) Uani 0.50 1 d PU . .
C2A C 0.8566(9) 0.3800(9) 0.4871(5) 0.054(2) Uani 0.50 1 d PU . .

loop_
_atom_site_aniso_label
_atom_site_aniso_U_11
_atom_site_aniso_U_22
_atom_site_aniso_U_33
_atom_site_aniso_U_23
_atom_site_aniso_U_13
_atom_site_aniso_U_12
O1W 0.075(4) 0.076(4) 0.080(4) 0.006(3) 0.027(3) 0.032(3)
Cd1 0.02035(9) 0.02135(9) 0.03540(12) 0.00723(8) 0.00879(9) 0.00986(7)
Cd2 0.02368(9) 0.02043(9) 0.01800(10) 0.00240(8) 0.00492(8) 0.00959(8)
Cd3 0.02192(9) 0.02116(10) 0.01842(10) 0.00183(8) 0.00591(8) 0.00762(8)
O8 0.0399(12) 0.0347(12) 0.0204(11) 0.0018(9) 0.0068(10) 0.0075(10)
O6 0.0255(9) 0.0264(10) 0.0248(10) -0.0033(8) 0.0076(8) 0.0100(8)
O7 0.0354(10) 0.0229(9) 0.0212(10) -0.0012(8) -0.0002(9) 0.0117(8)
O3 0.0443(11) 0.0311(10) 0.0441(13) 0.0038(10) 0.0143(10) 0.0255(8)
O5 0.0568(13) 0.0320(11) 0.0206(11) 0.0049(9) 0.0087(10) 0.0189(10)
O1 0.0420(11) 0.0541(12) 0.0414(13) 0.0193(10) 0.0175(10) 0.0330(9)
O2 0.0247(10) 0.0496(13) 0.0383(12) 0.0176(10) 0.0151(9) 0.0139(9)
O10 0.0275(12) 0.0432(14) 0.0426(14) 0.0063(12) 0.0029(11) 0.0015(11)
N4 0.0355(13) 0.0361(13) 0.0213(12) 0.0033(11) 0.0077(11) 0.0146(11)
O4 0.0335(11) 0.0249(10) 0.0641(16) 0.0046(11) 0.0143(11) 0.0133(9)
N5 0.0270(13) 0.0275(13) 0.0398(15) 0.0059(12) 0.0029(12) 0.0033(11)
N3 0.0367(12) 0.0328(12) 0.0214(12) 0.0028(10) 0.0099(11) 0.0150(10)
N2 0.0580(15) 0.0300(12) 0.0429(16) 0.0075(12) 0.0175(13) 0.0266(11)
N1 0.0360(13) 0.0468(15) 0.069(2) 0.0169(14) 0.0168(14) 0.0258(11)
O9 0.0395(14) 0.0258(12) 0.0771(19) 0.0114(13) 0.0060(14) 0.0037(11)
C13 0.0283(13) 0.0262(13) 0.0179(13) 0.0004(11) 0.0050(11) 0.0066(11)
C14 0.0291(13) 0.0280(13) 0.0225(14) 0.0032(12) 0.0069(11) 0.0103(11)
C20 0.0337(14) 0.0255(13) 0.0191(13) 0.0015(11) 0.0038(11) 0.0122(11)
C19 0.0318(13) 0.0253(12) 0.0199(13) 0.0015(11) 0.0052(11) 0.0150(10)
C1 0.0227(12) 0.0361(14) 0.0306(15) 0.0063(12) 0.0094(11) 0.0167(10)
C16 0.0384(15) 0.0381(15) 0.0244(15) 0.0031(13) 0.0076(13) 0.0192(13)
C2 0.0270(13) 0.0352(14) 0.0401(16) 0.0151(13) 0.0146(12) 0.0162(11)
C18 0.0529(16) 0.0387(15) 0.0299(16) 0.0027(13) 0.0102(14) 0.0292(13)
C15 0.0529(16) 0.0366(14) 0.0255(15) 0.0072(12) 0.0108(13) 0.0277(12)
C7 0.0321(14) 0.0254(13) 0.0436(17) 0.0044(13) 0.0067(13) 0.0158(11)
C21 0.0293(15) 0.0434(17) 0.0251(15) 0.0024(14) 0.0019(13) 0.0111(13)
C23 0.0348(17) 0.0416(18) 0.0268(16) 0.0022(14) 0.0059(14) 0.0015(15)
C25 0.0279(14) 0.0264(14) 0.0448(18) -0.0007(14) 0.0103(14) 0.0047(12)
C22 0.0337(16) 0.0430(18) 0.0266(16) 0.0038(14) 0.0107(14) 0.0012(15)
O11 0.0604(15) 0.0836(18) 0.0557(17) 0.0143(15) -0.0001(14) 0.0385(13)
N1A 0.0604(15) 0.0836(18) 0.0557(17) 0.0143(15) -0.0001(14) 0.0385(13)
C26 0.0264(14) 0.0248(14) 0.0419(17) 0.0043(13) 0.0079(13) 0.0052(12)
C17 0.0334(14) 0.0447(16) 0.0265(15) 0.0054(13) 0.0073(12) 0.0215(12)
C30 0.0322(16) 0.0308(16) 0.053(2) 0.0140(15) 0.0034(15) 0.0072(13)
C24 0.0287(14) 0.0497(18) 0.0274(15) 0.0062(14) 0.0107(13) 0.0136(13)
C8 0.0424(15) 0.0277(13) 0.0450(18) 0.0051(13) 0.0117(14) 0.0212(11)
C27 0.0346(17) 0.0312(16) 0.050(2) 0.0145(15) 0.0025(16) 0.0042(14)
C29 0.0304(16) 0.0340(16) 0.0465(19) 0.0101(15) -0.0007(15) 0.0055(14)
C10 0.0488(16) 0.0318(14) 0.0528(19) 0.0068(14) 0.0266(15) 0.0230(12)
C9 0.0611(18) 0.0302(15) 0.055(2) 0.0123(14) 0.0300(16) 0.0234(13)
C11 0.0553(17) 0.0289(14) 0.0528(19) 0.0125(14) 0.0278(16) 0.0217(13)
C28 0.0319(16) 0.0361(17) 0.051(2) 0.0114(16) -0.0037(16) 0.0055(14)
C12 0.0635(17) 0.0365(15) 0.0502(19) 0.0091(14) 0.0317(15) 0.0301(13)
C3 0.0455(17) 0.0552(18) 0.071(2) 0.0315(17) 0.0248(17) 0.0300(14)
C5 0.0447(16) 0.0551(18) 0.074(2) 0.0324(17) 0.0290(17) 0.0308(14)
C4 0.0420(16) 0.0465(17) 0.081(2) 0.0219(17) 0.0277(17) 0.0268(14)
C6 0.0440(17) 0.0443(18) 0.088(3) 0.0229(18) 0.0286(18) 0.0224(15)
C1A 0.075(2) 0.080(2) 0.060(2) 0.011(2) -0.004(2) 0.031(2)
C3A 0.081(3) 0.081(3) 0.066(3) 0.002(2) -0.013(2) 0.045(2)
O12 0.119(5) 0.096(4) 0.077(4) 0.030(4) -0.007(4) 0.039(4)
C4A 0.054(3) 0.065(3) 0.049(3) 0.012(3) 0.008(3) 0.033(2)
C2A 0.060(3) 0.061(3) 0.046(4) 0.009(3) 0.006(3) 0.034(3)

loop_
_atom_type_symbol
_atom_type_description
_atom_type_scat_dispersion_real
_atom_type_scat_dispersion_imag
_atom_type_scat_source
C C 0.0033 0.0016 'International Tables Vol C Tables 4.2.6.8 and 6.1.1.4'
H H 0.0000 0.0000 'International Tables Vol C Tables 4.2.6.8 and 6.1.1.4'
N N 0.0061 0.0033 'International Tables Vol C Tables 4.2.6.8 and 6.1.1.4'
O O 0.0106 0.0060 'International Tables Vol C Tables 4.2.6.8 and 6.1.1.4'
Cd Cd -0.8075 1.2024 'International Tables Vol C Tables 4.2.6.8 and 6.1.1.4'

loop_
_geom_angle_atom_site_label_1
_geom_angle_atom_site_label_2
_geom_angle_atom_site_label_3
_geom_angle
_geom_angle_site_symmetry_1
_geom_angle_site_symmetry_3
H1WB O1W H1WC 109.5 . .
O9 Cd1 O4 162.00(12) . .
O9 Cd1 O11 100.50(14) . .
O4 Cd1 O11 92.29(14) . .
O9 Cd1 O6 95.47(12) . .
O4 Cd1 O6 98.62(10) . .
O11 Cd1 O6 83.11(13) . .
O9 Cd1 N1 86.65(13) . 1_655
O4 Cd1 N1 81.62(11) . 1_655
O11 Cd1 N1 86.00(15) . 1_655
O6 Cd1 N1 169.11(11) . 1_655
O9 Cd1 O7 89.50(11) . .
O4 Cd1 O7 81.94(10) . .
O11 Cd1 O7 161.32(12) . .
O6 Cd1 O7 80.24(9) . .
N1 Cd1 O7 110.50(11) 1_655 .
O10 Cd2 O2 172.66(11) . .
O10 Cd2 O5 94.20(11) . .
O2 Cd2 O5 90.45(10) . .
O10 Cd2 N4 87.20(11) . 2_665
O2 Cd2 N4 87.55(10) . 2_665
O5 Cd2 N4 173.41(12) . 2_665
O10 Cd2 N2 85.97(12) . 1_565
O2 Cd2 N2 89.07(12) . 1_565
O5 Cd2 N2 81.94(12) . 1_565
N4 Cd2 N2 91.74(12) 2_665 1_565
O10 Cd2 O7 88.26(11) . .
O2 Cd2 O7 96.68(10) . .
O5 Cd2 O7 98.48(10) . .
N4 Cd2 O7 88.00(10) 2_665 .
N2 Cd2 O7 174.23(10) 1_565 .
O1 Cd3 O3 178.50(10) . .
O1 Cd3 O8 88.83(11) . .
O3 Cd3 O8 89.67(11) . .
O1 Cd3 N3 88.81(11) . 2_666
O3 Cd3 N3 92.67(11) . 2_666
O8 Cd3 N3 174.68(9) . 2_666
O1 Cd3 N5 92.89(11) . 1_445
O3 Cd3 N5 86.89(11) . 1_445
O8 Cd3 N5 87.14(11) . 1_445
N3 Cd3 N5 88.21(11) 2_666 1_445
O1 Cd3 O6 89.20(9) . .
O3 Cd3 O6 91.19(9) . .
O8 Cd3 O6 99.63(9) . .
N3 Cd3 O6 85.11(9) 2_666 .
N5 Cd3 O6 172.96(10) 1_445 .
C19 O8 Cd3 126.9(2) . .
C13 O6 Cd1 124.3(2) . .
C13 O6 Cd3 120.6(2) . .
Cd1 O6 Cd3 105.64(9) . .
C19 O7 Cd2 116.9(2) . .
C19 O7 Cd1 124.9(2) . .
Cd2 O7 Cd1 107.01(9) . .
C7 O3 Cd3 121.1(3) . .
C13 O5 Cd2 127.5(2) . .
C1 O1 Cd3 143.6(3) . .
C1 O2 Cd2 133.5(2) . .
C25 O10 Cd2 125.5(3) . .
C24 N4 C23 117.5(3) . .
C24 N4 Cd2 121.0(2) . 2_665
C23 N4 Cd2 120.7(2) . 2_665
C7 O4 Cd1 131.9(3) . .
C27 N5 C29 117.4(3) . .
C27 N5 Cd3 123.2(3) . 1_665
C29 N5 Cd3 119.4(2) . 1_665
C18 N3 C17 117.9(3) . .
C18 N3 Cd3 122.1(3) . 2_666
C17 N3 Cd3 119.4(2) . 2_666
C12 N2 C11 117.3(3) . .
C12 N2 Cd2 121.3(3) . 1_545
C11 N2 Cd2 120.9(3) . 1_545
C5 N1 C6 117.2(4) . .
C5 N1 Cd1 125.7(3) . 1_455
C6 N1 Cd1 114.3(3) . 1_455
C25 O9 Cd1 141.7(3) . .
O5 C13 O6 126.2(3) . .
O5 C13 C14 117.0(3) . .
O6 C13 C14 116.8(3) . .
C15 C14 C16 118.2(3) . .
C15 C14 C13 122.0(3) . .
C16 C14 C13 119.7(4) . .
C22 C20 C21 117.7(3) . .
C22 C20 C19 120.2(3) . .
C21 C20 C19 122.0(3) . .
O8 C19 O7 126.3(3) . .
O8 C19 C20 117.3(3) . .
O7 C19 C20 116.4(3) . .
O1 C1 O2 126.4(3) . .
O1 C1 C2 116.2(3) . .
O2 C1 C2 117.4(3) . .
C17 C16 C14 119.0(4) . .
C17 C16 H16A 120.5 . .
C14 C16 H16A 120.5 . .
C3 C2 C4 116.9(4) . .
C3 C2 C1 123.2(3) . .
C4 C2 C1 119.9(4) . .
N3 C18 C15 123.0(4) . .
N3 C18 H18 118.5 . .
C15 C18 H18 118.5 . .
C18 C15 C14 119.2(4) . .
C18 C15 H15 120.4 . .
C14 C15 H15 120.4 . .
O3 C7 O4 127.3(4) . .
O3 C7 C8 117.1(3) . .
O4 C7 C8 115.7(4) . .
C24 C21 C20 119.4(3) . .
C24 C21 H21 120.3 . .
C20 C21 H21 120.3 . .
N4 C23 C22 122.1(3) . .
N4 C23 H23 118.9 . .
C22 C23 H23 118.9 . .
O10 C25 O9 127.0(3) . .
O10 C25 C26 117.0(4) . .
O9 C25 C26 116.0(3) . .
C20 C22 C23 120.1(4) . .
C20 C22 H22 119.9 . .
C23 C22 H22 119.9 . .
C4A O11 C1A 120.2(6) . .
C4A O11 Cd1 120.5(5) . .
C1A O11 Cd1 118.3(4) . .
C30 C26 C28 118.5(3) . .
C30 C26 C25 120.7(4) . .
C28 C26 C25 120.8(3) . .
N3 C17 C16 122.6(4) . .
N3 C17 H17 118.7 . .
C16 C17 H17 118.7 . .
C26 C30 C29 118.7(4) . .
C26 C30 H30 120.7 . .
C29 C30 H30 120.7 . .
N4 C24 C21 122.9(3) . .
N4 C24 H24 118.5 . .
C21 C24 H24 118.5 . .
C10 C8 C9 118.4(4) . .
C10 C8 C7 120.3(4) . .
C9 C8 C7 121.2(3) . .
N5 C27 C28 123.5(4) . .
N5 C27 H27 118.2 . .
C28 C27 H27 118.2 . .
N5 C29 C30 123.0(4) . .
N5 C29 H29 118.5 . .
C30 C29 H29 118.5 . .
C8 C10 C11 118.8(4) . .
C8 C10 H10 120.6 . .
C11 C10 H10 120.6 . .
C12 C9 C8 119.1(4) . .
C12 C9 H9 120.5 . .
C8 C9 H9 120.5 . .
N2 C11 C10 123.1(4) . .
N2 C11 H11 118.4 . .
C10 C11 H11 118.4 . .
C27 C28 C26 118.9(4) . .
C27 C28 H28 120.5 . .
C26 C28 H28 120.5 . .
N2 C12 C9 123.2(4) . .
N2 C12 H12 118.4 . .
C9 C12 H12 118.4 . .
C2 C3 C5 120.1(4) . .
C2 C3 H3 120.0 . .
C5 C3 H3 120.0 . .
N1 C5 C3 123.1(5) . .
N1 C5 H5 118.5 . .
C3 C5 H5 118.5 . .
C6 C4 C2 118.8(4) . .
C6 C4 H4 120.6 . .
C2 C4 H4 120.6 . .
N1 C6 C4 123.9(4) . .
N1 C6 H6 118.1 . .
C4 C6 H6 118.1 . .
O12 C1A O11 122.4(7) . .
O12 C1A C3A 120.9(7) . .
O11 C1A C3A 116.6(5) . .
C2A C3A C3A 115.9(8) 2_766 2_766
C2A C3A C1A 123.0(7) 2_766 .
C3A C3A C1A 121.0(7) 2_766 .
O11 C4A C2A 122.5(8) . .
C3A C2A C4A 123.3(9) 2_766 .

loop_
_geom_bond_atom_site_label_1
_geom_bond_atom_site_label_2
_geom_bond_distance
_geom_bond_site_symmetry_2
O1W H1WB 0.8500 .
O1W H1WC 0.8500 .
Cd1 O9 2.220(3) .
Cd1 O4 2.265(3) .
Cd1 O11 2.298(4) .
Cd1 O6 2.334(3) .
Cd1 N1 2.376(4) 1_655
Cd1 O7 2.401(2) .
Cd2 O10 2.240(3) .
Cd2 O2 2.257(2) .
Cd2 O5 2.269(2) .
Cd2 N4 2.347(3) 2_665
Cd2 N2 2.353(3) 1_565
Cd2 O7 2.402(3) .
Cd3 O1 2.241(3) .
Cd3 O3 2.246(3) .
Cd3 O8 2.272(2) .
Cd3 N3 2.337(3) 2_666
Cd3 N5 2.357(3) 1_445
Cd3 O6 2.404(2) .
O8 C19 1.237(4) .
O6 C13 1.264(5) .
O7 C19 1.284(4) .
O3 C7 1.236(5) .
O5 C13 1.243(5) .
O1 C1 1.254(5) .
O2 C1 1.261(4) .
O10 C25 1.243(5) .
N4 C24 1.341(4) .
N4 C23 1.344(5) .
N4 Cd2 2.347(3) 2_665
O4 C7 1.250(4) .
N5 C27 1.334(5) .
N5 C29 1.337(5) .
N5 Cd3 2.357(3) 1_665
N3 C18 1.338(5) .
N3 C17 1.339(5) .
N3 Cd3 2.337(3) 2_666
N2 C12 1.337(5) .
N2 C11 1.345(6) .
N2 Cd2 2.353(3) 1_545
N1 C5 1.321(5) .
N1 C6 1.336(7) .
N1 Cd1 2.376(4) 1_455
O9 C25 1.258(5) .
C13 C14 1.515(5) .
C14 C15 1.380(6) .
C14 C16 1.394(5) .
C20 C22 1.376(5) .
C20 C21 1.381(5) .
C20 C19 1.500(4) .
C1 C2 1.487(5) .
C16 C17 1.379(5) .
C16 H16A 0.9300 .
C2 C3 1.379(6) .
C2 C4 1.403(5) .
C18 C15 1.375(5) .
C18 H18 0.9300 .
C15 H15 0.9300 .
C7 C8 1.520(5) .
C21 C24 1.380(5) .
C21 H21 0.9300 .
C23 C22 1.381(5) .
C23 H23 0.9300 .
C25 C26 1.514(4) .
C22 H22 0.9300 .
O11 C4A 1.241(10) .
O11 C1A 1.290(7) .
C26 C30 1.381(6) .
C26 C28 1.383(6) .
C17 H17 0.9300 .
C30 C29 1.393(5) .
C30 H30 0.9300 .
C24 H24 0.9300 .
C8 C10 1.382(5) .
C8 C9 1.387(6) .
C27 C28 1.378(5) .
C27 H27 0.9300 .
C29 H29 0.9300 .
C10 C11 1.387(6) .
C10 H10 0.9300 .
C9 C12 1.380(6) .
C9 H9 0.9300 .
C11 H11 0.9300 .
C28 H28 0.9300 .
C12 H12 0.9300 .
C3 C5 1.382(7) .
C3 H3 0.9300 .
C5 H5 0.9300 .
C4 C6 1.373(7) .
C4 H4 0.9300 .
C6 H6 0.9300 .
C1A O12 1.148(11) .
C1A C3A 1.494(8) .
C3A C2A 1.230(10) 2_766
C3A C3A 1.347(12) 2_766
C4A C2A 1.423(14) .
C2A C3A 1.230(10) 2_766

loop_
_platon_squeeze_void_nr
_platon_squeeze_void_average_x
_platon_squeeze_void_average_y
_platon_squeeze_void_average_z
_platon_squeeze_void_volume
_platon_squeeze_void_count_electrons
1 -0.010 0.000 0.000 552.5 1.7
2 0.041 0.329 0.409 11.9 0.2
3 -0.041 0.670 0.591 11.9 0.2
4 0.096 0.165 0.575 25.8 -3.4
5 0.108 0.883 0.708 8.6 0.9
6 0.165 0.094 0.458 10.6 -1.7
7 0.500 1.000 0.500 162.6 4.6
8 0.837 0.897 0.532 13.0 -2.4
9 0.908 0.832 0.419 22.9 -2.6
10 0.892 0.117 0.292 8.6 1.2
